data_4338131
loop_
_publ_author_name
'Kaub, Christoph'
'Augenstein, Timo'
'Bauer, Thomas O.'
'Rothe, Elisa'
'Esmezjan, Lars'
'Sch\"unemann, Volker'
'Roesky, Peter W.'

_publ_section_title
;
 High-coordinate gold(i) complexes with dithiocarboxylate ligands.
;
_journal_issue 9
_journal_name_full 'Inorganic chemistry'
_journal_page_first 4491
_journal_page_last 4499
_journal_paper_doi 10.1021/ic500151j
_journal_volume 53
_journal_year 2014
_chemical_formula_moiety 'C47 H39 Cu Fe P2 S2, C4 H8 O'
_chemical_formula_sum 'C51 H47 Cu Fe O P2 S2'
_chemical_formula_weight 921.33
_chemical_name_systematic
;
 ?
;
_space_group_crystal_system triclinic
_space_group_IT_number 2
_space_group_name_Hall '-P 1'
_space_group_name_H-M_alt 'P -1'
_symmetry_space_group_name_Hall '-P 1'
_symmetry_space_group_name_H-M 'P -1'
_atom_sites_solution_hydrogens geom
_atom_sites_solution_primary heavy
_audit_creation_date 2013-09-03
_audit_creation_method
;
  Olex2 1.2
  (compiled Apr 23 2013 17:59:47, GUI svn.r4466)
;
_cell_angle_alpha 95.35(3)
_cell_angle_beta 100.13(3)
_cell_angle_gamma 94.48(3)
_cell_formula_units_Z 2
_cell_length_a 10.780(2)
_cell_length_b 13.154(3)
_cell_length_c 19.292(4)
_cell_measurement_reflns_used 13030
_cell_measurement_temperature 200(2)
_cell_measurement_theta_max 27.06
_cell_measurement_theta_min 1.80
_cell_volume 2668.7(10)
_computing_cell_refinement 'STOE X-AREA'
_computing_data_collection 'STOE X-AREA'
_computing_data_reduction 'STOE X-RED'
_computing_molecular_graphics
;
O. V. Dolomanov, L. J. Bourhis, R. J. Gildea, J. A. K. Howard and H. Puschmann,
OLEX2: a complete structure solution, refinement and analysis program.
J. Appl. Cryst. (2009). 42, 339-341.
;
_computing_publication_material
;
O. V. Dolomanov, L. J. Bourhis, R. J. Gildea, J. A. K. Howard and H. Puschmann,
OLEX2: a complete structure solution, refinement and analysis program.
J. Appl. Cryst. (2009). 42, 339-341.
;
_computing_structure_refinement
;
SHELXL, G.M. Sheldrick, Acta Cryst.
(2008). A64, 112-122
;
_computing_structure_solution
;
SHELXS, G.M. Sheldrick, Acta Cryst.
(2008). A64, 112-122
;
_diffrn_ambient_temperature 200(2)
_diffrn_detector_area_resol_mean 6.67
_diffrn_measured_fraction_theta_full 0.971
_diffrn_measured_fraction_theta_max 0.971
_diffrn_measurement_device_type 'STOE IPDS 2'
_diffrn_measurement_method 'rotation method'
_diffrn_radiation_monochromator graphite
_diffrn_radiation_type MoK\a
_diffrn_radiation_wavelength 0.71073
_diffrn_reflns_av_R_equivalents 0.0368
_diffrn_reflns_av_unetI/netI 0.0642
_diffrn_reflns_Laue_measured_fraction_full 0.971
_diffrn_reflns_Laue_measured_fraction_max 0.971
_diffrn_reflns_limit_h_max 12
_diffrn_reflns_limit_h_min -12
_diffrn_reflns_limit_k_max 13
_diffrn_reflns_limit_k_min -15
_diffrn_reflns_limit_l_max 23
_diffrn_reflns_limit_l_min -23
_diffrn_reflns_number 17611
_diffrn_reflns_point_group_measured_fraction_full 0.971
_diffrn_reflns_point_group_measured_fraction_max 0.971
_diffrn_reflns_theta_full 25.242
_diffrn_reflns_theta_max 25.250
_diffrn_reflns_theta_min 1.799
_diffrn_source 'sealed X-ray tube, 12 x 0.4 mm long-fine focus'
_exptl_absorpt_coefficient_mu 0.840
_exptl_absorpt_correction_T_max 0.8387
_exptl_absorpt_correction_T_min 0.6207
_exptl_absorpt_correction_type integration
_exptl_absorpt_process_details 'STOE X-RED & X-SHAPE'
_exptl_crystal_colour red
_exptl_crystal_density_diffrn 1.147
_exptl_crystal_description prism
_exptl_crystal_F_000 956
_exptl_crystal_size_max 0.584
_exptl_crystal_size_mid 0.348
_exptl_crystal_size_min 0.150
_platon_squeeze_details
;
;
_refine_diff_density_max 0.406
_refine_diff_density_min -0.336
_refine_diff_density_rms 0.056
_refine_ls_extinction_method none
_refine_ls_goodness_of_fit_ref 0.862
_refine_ls_hydrogen_treatment constr
_refine_ls_matrix_type full
_refine_ls_number_parameters 522
_refine_ls_number_reflns 9393
_refine_ls_number_restraints 0
_refine_ls_restrained_S_all 0.862
_refine_ls_R_factor_all 0.0607
_refine_ls_R_factor_gt 0.0377
_refine_ls_shift/su_max 0.000
_refine_ls_shift/su_mean 0.000
_refine_ls_structure_factor_coef Fsqd
_refine_ls_weighting_details
;
 w=1/[\s^2^(Fo^2^)+(0.0524P)^2^]
 where P=(Fo^2^+2Fc^2^)/3
;
_refine_ls_weighting_scheme calc
_refine_ls_wR_factor_gt 0.0904
_refine_ls_wR_factor_ref 0.0945
_reflns_Friedel_coverage 0.000
_reflns_number_gt 6194
_reflns_number_total 9393
_reflns_threshold_expression 'I > 2\s(I)'
_cod_data_source_file ic500151j_si_005.cif
_cod_data_source_block 6
_cod_depositor_comments 'Adding full bibliography for 4338131--4338134.cif.'
_cod_original_cell_volume 2668.6(10)
_cod_database_code 4338131
_olex2_refinement_description
;
1. Fixed Uiso
 At 1.2 times of:
  All C(H) groups, All C(H,H) groups, All C(H,H,H,H) groups
2. Others
 Sof(H49C)=Sof(H49D)=Sof(C48B)=Sof(H48A)=Sof(H48B)=1-FVAR(1)
 Sof(H49A)=Sof(H49B)=Sof(C48A)=Sof(H48C)=Sof(H48D)=FVAR(1)
 Fixed Sof: C22B(0.5) H22B(0.5) H23A(0.5) H23(0.5) H21A(0.5) H21(0.5)
 C22A(0.5) H22A(0.5)
3.a Secondary CH2 refined with riding coordinates:
 C51(H51A,H51B), C50(H50A,H50B), C49(H49C,H49D), C49(H49A,H49B), C48B(H48A,
 H48B), C48A(H48C,H48D)
3.b Aromatic/amide H refined with riding coordinates:
 C41(H41), C43(H43), C14(H14), C17(H17), C34(H34), C38(H38), C16(H16),
 C32(H32), C46(H46), C31(H31), C47(H47), C33(H33), C15(H15), C35(H35), C37(H37),
  C40(H40), C13(H13), C26(H26), C29(H29), C45(H45), C20(H20), C25(H25),
 C44(H44), C19(H19), C22B(H22B), C23(H23A), C23(H23), C21(H21A), C21(H21),
 C4(H4), C28(H28), C27(H27), C5(H5), C2(H2), C3(H3), C39(H39), C10(H10), C7(H7),
  C6(H6), C8(H8), C9(H9), C22A(H22A)
;
_shelx_space_group_comment
;
The symmetry employed for this shelxl refinement is uniquely defined
by the following loop, which should always be used as a source of
symmetry information in preference to the above space-group names.
They are only intended as comments.
;
_shelxl_version_number 2013-2

loop_
_space_group_symop_operation_xyz
'x, y, z'
'-x, -y, -z'

loop_
_atom_site_label
_atom_site_type_symbol
_atom_site_fract_x
_atom_site_fract_y
_atom_site_fract_z
_atom_site_U_iso_or_equiv
_atom_site_adp_type
_atom_site_occupancy
_atom_site_site_symmetry_order
_atom_site_calc_flag
_atom_site_refinement_flags_posn
_atom_site_refinement_flags_adp
_atom_site_refinement_flags_occupancy
_atom_site_disorder_assembly
_atom_site_disorder_group
Cu1 Cu 0.14936(3) 0.26967(3) 0.23512(2) 0.03776(11) Uani 1 1 d . . . . .
S1 S 0.05540(7) 0.29636(6) 0.33949(4) 0.04386(19) Uani 1 1 d . . . . .
S2 S 0.30827(7) 0.37409(6) 0.32214(4) 0.04234(19) Uani 1 1 d . . . . .
P2 P 0.08037(7) 0.36371(6) 0.14704(4) 0.03700(18) Uani 1 1 d . . . . .
P1 P 0.18829(7) 0.10428(6) 0.22075(4) 0.03774(18) Uani 1 1 d . . . . .
C36 C 0.0543(3) 0.4958(2) 0.17470(15) 0.0427(7) Uani 1 1 d . . . . .
C41 C 0.0935(3) 0.5791(3) 0.14175(19) 0.0542(8) Uani 1 1 d . . . . .
H41 H 0.1389 0.5691 0.1053 0.065 Uiso 1 1 calc R U . . .
C43 C 0.3208(3) 0.4022(3) 0.11633(18) 0.0516(8) Uani 1 1 d . . . . .
H43 H 0.3457 0.4156 0.1652 0.062 Uiso 1 1 calc R U . . .
C14 C -0.0758(4) -0.0924(3) 0.0798(2) 0.0654(10) Uani 1 1 d . . . . .
H14 H -0.0818 -0.1295 0.0356 0.078 Uiso 1 1 calc R U . . .
C12 C 0.0475(3) 0.0202(2) 0.17742(16) 0.0411(7) Uani 1 1 d . . . . .
C17 C -0.0579(3) 0.0190(3) 0.20905(19) 0.0575(9) Uani 1 1 d . . . . .
H17 H -0.0537 0.0576 0.2525 0.069 Uiso 1 1 calc R U . . .
C34 C -0.2093(3) 0.1736(3) 0.02349(17) 0.0535(8) Uani 1 1 d . . . . .
H34 H -0.2287 0.1031 0.0128 0.064 Uiso 1 1 calc R U . . .
C38 C -0.0420(4) 0.6104(3) 0.2488(2) 0.0669(11) Uani 1 1 d . . . . .
H38 H -0.0883 0.6209 0.2847 0.080 Uiso 1 1 calc R U . . .
C16 C -0.1690(4) -0.0383(3) 0.1774(2) 0.0708(11) Uani 1 1 d . . . . .
H16 H -0.2383 -0.0395 0.2001 0.085 Uiso 1 1 calc R U . . .
C32 C -0.2611(3) 0.3437(3) 0.00929(18) 0.0550(9) Uani 1 1 d . . . . .
H32 H -0.3160 0.3882 -0.0111 0.066 Uiso 1 1 calc R U . . .
C46 C 0.2507(3) 0.3616(3) -0.02869(18) 0.0517(8) Uani 1 1 d . . . . .
H46 H 0.2268 0.3482 -0.0776 0.062 Uiso 1 1 calc R U . . .
C30 C -0.0683(3) 0.3173(2) 0.08631(14) 0.0380(7) Uani 1 1 d . . . . .
C31 C -0.1515(3) 0.3828(3) 0.05534(16) 0.0472(8) Uani 1 1 d . . . . .
H31 H -0.1332 0.4534 0.0657 0.057 Uiso 1 1 calc R U . . .
C47 C 0.1593(3) 0.3574(2) 0.01359(16) 0.0435(7) Uani 1 1 d . . . . .
H47 H 0.0746 0.3412 -0.0071 0.052 Uiso 1 1 calc R U . . .
C42 C 0.1940(3) 0.3775(2) 0.08711(15) 0.0389(7) Uani 1 1 d . . . . .
C33 C -0.2898(3) 0.2401(3) -0.00672(17) 0.0547(9) Uani 1 1 d . . . . .
H33 H -0.3638 0.2145 -0.0381 0.066 Uiso 1 1 calc R U . . .
C24 C 0.3086(3) 0.0723(2) 0.16799(16) 0.0407(7) Uani 1 1 d . . . . .
C15 C -0.1783(4) -0.0936(3) 0.1125(2) 0.0691(11) Uani 1 1 d . . . . .
H15 H -0.2539 -0.1317 0.0910 0.083 Uiso 1 1 calc R U . . .
C35 C -0.0983(3) 0.2127(3) 0.07032(16) 0.0461(8) Uani 1 1 d . . . . .
H35 H -0.0440 0.1679 0.0910 0.055 Uiso 1 1 calc R U . . .
C37 C -0.0119(3) 0.5131(3) 0.22912(17) 0.0556(9) Uani 1 1 d . . . . .
H37 H -0.0364 0.4586 0.2528 0.067 Uiso 1 1 calc R U . . .
C40 C 0.0654(4) 0.6764(3) 0.1627(2) 0.0685(11) Uani 1 1 d . . . . .
H40 H 0.0935 0.7319 0.1411 0.082 Uiso 1 1 calc R U . . .
C13 C 0.0371(3) -0.0363(3) 0.11191(18) 0.0529(8) Uani 1 1 d . . . . .
H13 H 0.1065 -0.0364 0.0893 0.064 Uiso 1 1 calc R U . . .
C26 C 0.4245(4) 0.1135(3) 0.0773(2) 0.0708(11) Uani 1 1 d . . . . .
H26 H 0.4375 0.1545 0.0420 0.085 Uiso 1 1 calc R U . . .
C11 C 0.1975(3) 0.3613(2) 0.37388(15) 0.0380(7) Uani 1 1 d . . . . .
C29 C 0.3813(3) -0.0095(3) 0.17962(19) 0.0558(9) Uani 1 1 d . . . . .
H29 H 0.3667 -0.0520 0.2138 0.067 Uiso 1 1 calc R U . . .
C45 C 0.3756(3) 0.3852(3) 0.00090(19) 0.0569(9) Uani 1 1 d . . . . .
H45 H 0.4366 0.3865 -0.0277 0.068 Uiso 1 1 calc R U . . .
C20 C 0.2548(4) -0.0955(4) 0.3718(3) 0.0863(14) Uani 1 1 d . . . . .
H20 H 0.2309 -0.1634 0.3768 0.104 Uiso 1 1 calc R U . . .
C25 C 0.3313(3) 0.1332(3) 0.11670(18) 0.0559(9) Uani 1 1 d . . . . .
H25 H 0.2838 0.1883 0.1083 0.067 Uiso 1 1 calc R U . . .
C44 C 0.4110(3) 0.4072(3) 0.0734(2) 0.0620(10) Uani 1 1 d . . . . .
H44 H 0.4956 0.4254 0.0935 0.074 Uiso 1 1 calc R U . . .
C18 C 0.2405(3) 0.0465(2) 0.30198(17) 0.0455(7) Uani 1 1 d . . . . .
C19 C 0.2056(4) -0.0542(3) 0.3109(2) 0.0636(10) Uani 1 1 d . . . . .
H19 H 0.1483 -0.0945 0.2753 0.076 Uiso 1 1 calc R U . . .
C22B C 0.3562(7) 0.0669(6) 0.4249(4) 0.0518(19) Uiso 0.5 1 d . . P A 2
H22B H 0.3880 0.1103 0.4662 0.062 Uiso 0.5 1 calc R U P A 2
C23 C 0.3223(4) 0.1048(3) 0.3561(2) 0.0766(12) Uani 1 1 d . . . . .
H23A H 0.3567 0.1691 0.3488 0.092 Uiso 0.5 1 calc R U P A 2
H23 H 0.3284 0.1760 0.3586 0.092 Uiso 0.5 1 calc R U P A 1
C21 C 0.3375(5) -0.0380(4) 0.4242(3) 0.1016(17) Uani 1 1 d . . . . .
H21A H 0.3827 -0.0697 0.4603 0.122 Uiso 0.5 1 calc R U P A 2
H21 H 0.3562 -0.0583 0.4694 0.122 Uiso 0.5 1 calc R U P A 1
C4 C 0.3336(3) 0.4732(3) 0.55888(16) 0.0513(8) Uani 1 1 d . . . . .
H4 H 0.3987 0.4971 0.5967 0.062 Uiso 1 1 calc R U . . .
C28 C 0.4749(3) -0.0283(3) 0.1410(2) 0.0620(10) Uani 1 1 d . . . . .
H28 H 0.5230 -0.0831 0.1493 0.074 Uiso 1 1 calc R U . . .
C1 C 0.2262(3) 0.4043(2) 0.44908(14) 0.0376(7) Uani 1 1 d . . . . .
C27 C 0.4972(3) 0.0345(3) 0.0899(2) 0.0630(10) Uani 1 1 d . . . . .
H27 H 0.5613 0.0228 0.0643 0.076 Uiso 1 1 calc R U . . .
C5 C 0.3481(3) 0.4325(2) 0.49097(15) 0.0434(7) Uani 1 1 d . . . . .
H5 H 0.4248 0.4253 0.4761 0.052 Uiso 1 1 calc R U . . .
C2 C 0.1352(3) 0.4293(2) 0.49207(15) 0.0440(7) Uani 1 1 d . . . . .
H2 H 0.0477 0.4194 0.4781 0.053 Uiso 1 1 calc R U . . .
C3 C 0.2018(3) 0.4714(3) 0.55948(16) 0.0503(8) Uani 1 1 d . . . . .
H3 H 0.1656 0.4941 0.5978 0.060 Uiso 1 1 calc R U . . .
C39 C -0.0036(4) 0.6917(3) 0.2153(2) 0.0704(12) Uani 1 1 d . . . . .
H39 H -0.0245 0.7572 0.2283 0.084 Uiso 1 1 calc R U . . .
Fe1 Fe 0.24901(4) 0.55703(3) 0.48268(2) 0.04004(12) Uani 1 1 d . . . . .
C10 C 0.3498(3) 0.6608(3) 0.43668(18) 0.0520(8) Uani 1 1 d . . . . .
H10 H 0.4272 0.6522 0.4230 0.062 Uiso 1 1 calc R U . . .
C7 C 0.1370(3) 0.6586(3) 0.43471(18) 0.0517(8) Uani 1 1 d . . . . .
H7 H 0.0498 0.6482 0.4194 0.062 Uiso 1 1 calc R U . . .
C6 C 0.2294(3) 0.6329(2) 0.39442(17) 0.0477(8) Uani 1 1 d . . . . .
H6 H 0.2136 0.6026 0.3478 0.057 Uiso 1 1 calc R U . . .
C8 C 0.2003(4) 0.7029(3) 0.50242(19) 0.0605(10) Uani 1 1 d . . . . .
H8 H 0.1623 0.7270 0.5397 0.073 Uiso 1 1 calc R U . . .
C9 C 0.3320(4) 0.7041(3) 0.5033(2) 0.0619(10) Uani 1 1 d . . . . .
H9 H 0.3959 0.7292 0.5415 0.074 Uiso 1 1 calc R U . . .
O1 O 0.5314(4) 0.7155(4) 0.1634(2) 0.1253(14) Uani 1 1 d . . . . .
C51 C 0.4221(6) 0.6957(5) 0.1862(3) 0.122(2) Uani 1 1 d . . . . .
H51A H 0.3718 0.6381 0.1565 0.147 Uiso 1 1 calc R U . . .
H51B H 0.3739 0.7549 0.1834 0.147 Uiso 1 1 calc R U . . .
C50 C 0.4489(7) 0.6723(7) 0.2573(3) 0.164(3) Uani 1 1 d . . . . .
H50A H 0.3882 0.6183 0.2654 0.196 Uiso 1 1 calc R U . . .
H50B H 0.4466 0.7324 0.2900 0.196 Uiso 1 1 calc R U . . .
C49 C 0.5744(9) 0.6389(8) 0.2658(4) 0.196(4) Uani 1 1 d . . . . .
H49C H 0.5714 0.5653 0.2673 0.235 Uiso 0.65(3) 1 calc R U P B 2
H49D H 0.6272 0.6727 0.3091 0.235 Uiso 0.65(3) 1 calc R U P B 2
H49A H 0.5767 0.5715 0.2412 0.235 Uiso 0.35(3) 1 calc R U P B 1
H49B H 0.6150 0.6415 0.3151 0.235 Uiso 0.35(3) 1 calc R U P B 1
C48B C 0.6240(7) 0.6689(10) 0.2022(5) 0.088(4) Uiso 0.65(3) 1 d . . P B 2
H48A H 0.7004 0.7156 0.2165 0.106 Uiso 0.65(3) 1 calc R U P B 2
H48B H 0.6437 0.6088 0.1746 0.106 Uiso 0.65(3) 1 calc R U P B 2
C22A C 0.3956(11) 0.0565(8) 0.4066(6) 0.085(3) Uiso 0.5 1 d . . P A 1
H22A H 0.4772 0.0832 0.4280 0.103 Uiso 0.5 1 calc R U P A 1
C48A C 0.6292(19) 0.730(3) 0.2265(15) 0.131(9) Uiso 0.35(3) 1 d . . P B 1
H48C H 0.6313 0.7969 0.2530 0.157 Uiso 0.35(3) 1 calc R U P B 1
H48D H 0.7124 0.7198 0.2161 0.157 Uiso 0.35(3) 1 calc R U P B 1

loop_
_atom_site_aniso_label
_atom_site_aniso_U_11
_atom_site_aniso_U_22
_atom_site_aniso_U_33
_atom_site_aniso_U_23
_atom_site_aniso_U_13
_atom_site_aniso_U_12
Cu1 0.0462(2) 0.0328(2) 0.03372(19) 0.00445(15) 0.00436(15) 0.00567(16)
S1 0.0381(4) 0.0504(5) 0.0410(4) 0.0013(4) 0.0072(3) -0.0034(3)
S2 0.0414(4) 0.0454(5) 0.0391(4) 0.0003(3) 0.0098(3) -0.0031(3)
P2 0.0415(4) 0.0321(4) 0.0362(4) 0.0064(3) 0.0024(3) 0.0042(3)
P1 0.0405(4) 0.0315(4) 0.0410(4) 0.0059(3) 0.0050(3) 0.0056(3)
C36 0.0455(17) 0.0365(19) 0.0412(17) 0.0021(13) -0.0051(14) 0.0065(14)
C41 0.054(2) 0.041(2) 0.064(2) 0.0081(16) 0.0010(17) 0.0012(16)
C43 0.0469(19) 0.055(2) 0.0491(19) 0.0133(16) -0.0001(15) -0.0050(16)
C14 0.064(2) 0.051(2) 0.072(2) -0.0104(18) -0.005(2) 0.0039(19)
C12 0.0446(17) 0.0287(17) 0.0486(17) 0.0047(13) 0.0033(14) 0.0068(13)
C17 0.047(2) 0.062(3) 0.061(2) -0.0026(18) 0.0080(17) 0.0025(17)
C34 0.056(2) 0.047(2) 0.054(2) -0.0014(16) 0.0108(17) -0.0075(17)
C38 0.076(3) 0.062(3) 0.059(2) -0.0060(19) -0.0001(19) 0.027(2)
C16 0.049(2) 0.073(3) 0.089(3) -0.002(2) 0.015(2) -0.0012(19)
C32 0.0430(19) 0.060(3) 0.058(2) 0.0124(17) -0.0047(16) 0.0041(16)
C46 0.058(2) 0.051(2) 0.0470(18) 0.0049(15) 0.0137(16) 0.0025(16)
C30 0.0414(16) 0.0379(18) 0.0360(15) 0.0067(13) 0.0095(13) 0.0036(13)
C31 0.0481(18) 0.0394(19) 0.0520(18) 0.0102(15) 0.0005(15) 0.0047(15)
C47 0.0440(17) 0.0389(19) 0.0462(17) 0.0041(14) 0.0060(14) 0.0016(14)
C42 0.0435(17) 0.0303(17) 0.0436(17) 0.0093(13) 0.0065(13) 0.0047(13)
C33 0.0409(18) 0.069(3) 0.0503(19) 0.0033(17) 0.0031(15) -0.0049(17)
C24 0.0380(16) 0.0340(18) 0.0487(17) 0.0027(13) 0.0056(13) 0.0015(13)
C15 0.046(2) 0.052(2) 0.100(3) 0.004(2) -0.009(2) 0.0027(17)
C35 0.0504(19) 0.041(2) 0.0466(18) 0.0075(14) 0.0074(15) 0.0049(15)
C37 0.069(2) 0.049(2) 0.0512(19) 0.0088(16) 0.0095(17) 0.0176(18)
C40 0.069(2) 0.036(2) 0.095(3) 0.010(2) -0.001(2) 0.0036(18)
C13 0.0502(19) 0.043(2) 0.063(2) 0.0004(16) 0.0061(16) 0.0059(16)
C26 0.075(3) 0.077(3) 0.070(2) 0.017(2) 0.033(2) 0.011(2)
C11 0.0423(16) 0.0337(17) 0.0383(15) 0.0081(13) 0.0058(13) 0.0053(13)
C29 0.050(2) 0.049(2) 0.071(2) 0.0105(17) 0.0139(17) 0.0087(17)
C45 0.054(2) 0.058(2) 0.066(2) 0.0193(18) 0.0234(18) 0.0062(17)
C20 0.091(3) 0.059(3) 0.113(4) 0.053(3) 0.007(3) 0.005(2)
C25 0.065(2) 0.049(2) 0.060(2) 0.0091(17) 0.0208(18) 0.0161(17)
C44 0.0414(19) 0.070(3) 0.074(3) 0.021(2) 0.0060(17) -0.0061(17)
C18 0.0467(18) 0.0381(19) 0.0526(19) 0.0132(15) 0.0051(15) 0.0085(14)
C19 0.065(2) 0.048(2) 0.074(2) 0.0236(19) -0.0001(19) -0.0019(18)
C23 0.094(3) 0.050(3) 0.073(3) 0.025(2) -0.024(2) 0.000(2)
C21 0.119(4) 0.091(4) 0.086(3) 0.051(3) -0.023(3) 0.003(3)
C4 0.066(2) 0.047(2) 0.0375(17) 0.0136(14) -0.0007(15) 0.0025(17)
C28 0.045(2) 0.055(2) 0.083(3) -0.005(2) 0.0092(19) 0.0127(17)
C1 0.0440(17) 0.0339(18) 0.0360(15) 0.0087(13) 0.0076(13) 0.0034(13)
C27 0.047(2) 0.072(3) 0.069(2) -0.010(2) 0.0174(18) 0.0052(19)
C5 0.0460(18) 0.043(2) 0.0398(16) 0.0095(14) 0.0028(14) 0.0037(14)
C2 0.0534(19) 0.0411(19) 0.0396(16) 0.0081(14) 0.0155(14) -0.0034(14)
C3 0.070(2) 0.046(2) 0.0360(16) 0.0063(14) 0.0161(16) -0.0039(17)
C39 0.074(3) 0.037(2) 0.085(3) -0.014(2) -0.022(2) 0.0154(19)
Fe1 0.0479(3) 0.0382(3) 0.0337(2) 0.00532(18) 0.00762(19) 0.0000(2)
C10 0.053(2) 0.048(2) 0.060(2) 0.0215(17) 0.0152(17) 0.0023(16)
C7 0.055(2) 0.045(2) 0.059(2) 0.0164(16) 0.0106(17) 0.0093(16)
C6 0.061(2) 0.040(2) 0.0453(17) 0.0174(14) 0.0108(16) 0.0054(16)
C8 0.086(3) 0.039(2) 0.061(2) 0.0040(17) 0.025(2) 0.0113(19)
C9 0.078(3) 0.037(2) 0.062(2) 0.0080(17) -0.0022(19) -0.0149(18)
O1 0.109(3) 0.179(4) 0.111(3) 0.079(3) 0.037(2) 0.042(3)
C51 0.101(4) 0.145(6) 0.128(5) 0.055(4) 0.025(4) 0.005(4)
C50 0.124(5) 0.288(11) 0.089(4) 0.034(5) 0.050(4) -0.002(6)
C49 0.193(8) 0.275(11) 0.135(6) 0.131(7) 0.008(6) 0.043(8)

loop_
_atom_type_symbol
_atom_type_description
_atom_type_scat_dispersion_real
_atom_type_scat_dispersion_imag
_atom_type_scat_source
C C 0.0033 0.0016 'International Tables Vol C Tables 4.2.6.8 and 6.1.1.4'
H H 0.0000 0.0000 'International Tables Vol C Tables 4.2.6.8 and 6.1.1.4'
Cu Cu 0.3201 1.2651 'International Tables Vol C Tables 4.2.6.8 and 6.1.1.4'
Fe Fe 0.3463 0.8444 'International Tables Vol C Tables 4.2.6.8 and 6.1.1.4'
O O 0.0106 0.0060 'International Tables Vol C Tables 4.2.6.8 and 6.1.1.4'
P P 0.1023 0.0942 'International Tables Vol C Tables 4.2.6.8 and 6.1.1.4'
S S 0.1246 0.1234 'International Tables Vol C Tables 4.2.6.8 and 6.1.1.4'

loop_
_geom_angle_atom_site_label_1
_geom_angle_atom_site_label_2
_geom_angle_atom_site_label_3
_geom_angle
S2 Cu1 S1 74.41(3)
P2 Cu1 S1 115.38(4)
P2 Cu1 S2 108.88(4)
P1 Cu1 S1 108.35(4)
P1 Cu1 S2 113.36(4)
P1 Cu1 P2 125.29(4)
C11 S1 Cu1 83.00(10)
C11 S2 Cu1 82.98(11)
C36 P2 Cu1 115.64(10)
C36 P2 C30 102.38(14)
C36 P2 C42 103.85(14)
C30 P2 Cu1 118.23(10)
C30 P2 C42 103.01(13)
C42 P2 Cu1 111.97(10)
C12 P1 Cu1 112.45(10)
C12 P1 C24 103.93(14)
C24 P1 Cu1 117.38(11)
C18 P1 Cu1 115.80(11)
C18 P1 C12 103.18(15)
C18 P1 C24 102.37(14)
C41 C36 P2 123.2(3)
C37 C36 P2 118.3(2)
C37 C36 C41 118.5(3)
C36 C41 H41 119.8
C40 C41 C36 120.5(4)
C40 C41 H41 119.8
C42 C43 H43 119.7
C44 C43 H43 119.7
C44 C43 C42 120.6(3)
C15 C14 H14 119.8
C15 C14 C13 120.4(4)
C13 C14 H14 119.8
C17 C12 P1 118.1(2)
C17 C12 C13 117.9(3)
C13 C12 P1 123.8(2)
C12 C17 H17 119.5
C16 C17 C12 121.1(3)
C16 C17 H17 119.5
C33 C34 H34 120.2
C33 C34 C35 119.5(3)
C35 C34 H34 120.2
C37 C38 H38 119.9
C39 C38 H38 119.9
C39 C38 C37 120.1(4)
C17 C16 H16 119.8
C15 C16 C17 120.4(4)
C15 C16 H16 119.8
C31 C32 H32 119.6
C33 C32 H32 119.6
C33 C32 C31 120.7(3)
C47 C46 H46 119.7
C45 C46 H46 119.7
C45 C46 C47 120.6(3)
C31 C30 P2 122.9(2)
C35 C30 P2 118.5(2)
C35 C30 C31 118.6(3)
C32 C31 C30 120.4(3)
C32 C31 H31 119.8
C30 C31 H31 119.8
C46 C47 H47 119.9
C46 C47 C42 120.2(3)
C42 C47 H47 119.9
C43 C42 P2 118.5(2)
C43 C42 C47 118.6(3)
C47 C42 P2 122.8(2)
C34 C33 H33 120.0
C32 C33 C34 120.0(3)
C32 C33 H33 120.0
C29 C24 P1 122.5(2)
C25 C24 P1 119.0(2)
C25 C24 C29 118.4(3)
C14 C15 C16 119.5(4)
C14 C15 H15 120.2
C16 C15 H15 120.2
C34 C35 H35 119.7
C30 C35 C34 120.7(3)
C30 C35 H35 119.7
C36 C37 H37 119.7
C38 C37 C36 120.7(3)
C38 C37 H37 119.7
C41 C40 H40 119.9
C39 C40 C41 120.3(4)
C39 C40 H40 119.9
C14 C13 C12 120.7(3)
C14 C13 H13 119.7
C12 C13 H13 119.7
C25 C26 H26 119.7
C27 C26 H26 119.7
C27 C26 C25 120.6(4)
S1 C11 S2 119.55(17)
C1 C11 S1 120.2(2)
C1 C11 S2 120.2(2)
C24 C29 H29 119.6
C28 C29 C24 120.8(3)
C28 C29 H29 119.6
C46 C45 H45 120.1
C46 C45 C44 119.8(3)
C44 C45 H45 120.1
C19 C20 H20 119.7
C21 C20 H20 119.7
C21 C20 C19 120.5(4)
C24 C25 C26 120.7(3)
C24 C25 H25 119.6
C26 C25 H25 119.6
C43 C44 H44 119.9
C45 C44 C43 120.2(3)
C45 C44 H44 119.9
C19 C18 P1 123.5(3)
C23 C18 P1 118.3(3)
C23 C18 C19 118.2(3)
C20 C19 C18 120.8(4)
C20 C19 H19 119.6
C18 C19 H19 119.6
C23 C22B H22B 122.6
C21 C22B H22B 122.6
C21 C22B C23 114.8(6)
C18 C23 C22B 120.7(4)
C18 C23 H23A 119.7
C18 C23 H23 120.4
C18 C23 C22A 119.2(6)
C22B C23 H23A 119.7
C22A C23 H23 120.4
C20 C21 C22B 121.1(5)
C20 C21 H21A 119.4
C20 C21 H21 121.6
C20 C21 C22A 116.9(5)
C22B C21 H21A 119.4
C22A C21 H21 121.6
C5 C4 H4 126.1
C5 C4 C3 107.9(3)
C5 C4 Fe1 69.01(17)
C3 C4 H4 126.1
C3 C4 Fe1 69.84(18)
Fe1 C4 H4 126.6
C29 C28 H28 120.0
C29 C28 C27 120.0(3)
C27 C28 H28 120.0
C11 C1 Fe1 124.2(2)
C5 C1 C11 126.6(3)
C5 C1 C2 107.5(3)
C5 C1 Fe1 69.32(18)
C2 C1 C11 125.9(3)
C2 C1 Fe1 69.82(17)
C26 C27 C28 119.5(3)
C26 C27 H27 120.3
C28 C27 H27 120.3
C4 C5 C1 108.5(3)
C4 C5 H5 125.7
C4 C5 Fe1 70.58(19)
C1 C5 H5 125.7
C1 C5 Fe1 69.81(18)
Fe1 C5 H5 125.5
C1 C2 H2 126.1
C1 C2 Fe1 69.13(16)
C3 C2 C1 107.8(3)
C3 C2 H2 126.1
C3 C2 Fe1 70.17(19)
Fe1 C2 H2 126.2
C4 C3 H3 125.8
C4 C3 Fe1 69.58(17)
C2 C3 C4 108.3(3)
C2 C3 H3 125.8
C2 C3 Fe1 69.54(17)
Fe1 C3 H3 126.6
C38 C39 H39 120.0
C40 C39 C38 120.0(3)
C40 C39 H39 120.0
C4 Fe1 C3 40.58(13)
C4 Fe1 C8 124.32(15)
C1 Fe1 C4 68.39(13)
C1 Fe1 C2 41.05(11)
C1 Fe1 C3 68.34(12)
C1 Fe1 C10 122.56(13)
C1 Fe1 C7 122.24(13)
C1 Fe1 C6 107.07(13)
C1 Fe1 C8 158.38(14)
C1 Fe1 C9 159.02(14)
C5 Fe1 C4 40.41(12)
C5 Fe1 C1 40.87(12)
C5 Fe1 C2 68.67(13)
C5 Fe1 C3 68.20(13)
C5 Fe1 C10 107.01(13)
C5 Fe1 C7 157.92(13)
C5 Fe1 C6 121.98(13)
C5 Fe1 C8 159.81(15)
C5 Fe1 C9 123.17(15)
C2 Fe1 C4 68.25(14)
C2 Fe1 C3 40.28(12)
C2 Fe1 C7 107.97(14)
C2 Fe1 C8 122.85(14)
C10 Fe1 C4 122.38(14)
C10 Fe1 C2 159.37(13)
C10 Fe1 C3 158.65(14)
C10 Fe1 C7 68.00(14)
C10 Fe1 C8 68.11(14)
C7 Fe1 C4 160.47(13)
C7 Fe1 C3 124.25(14)
C7 Fe1 C8 40.34(14)
C6 Fe1 C4 157.78(14)
C6 Fe1 C2 123.52(13)
C6 Fe1 C3 159.92(14)
C6 Fe1 C10 40.36(13)
C6 Fe1 C7 40.36(12)
C6 Fe1 C8 67.85(14)
C8 Fe1 C3 108.78(14)
C9 Fe1 C4 108.27(15)
C9 Fe1 C2 158.80(14)
C9 Fe1 C3 123.50(14)
C9 Fe1 C10 40.37(14)
C9 Fe1 C7 67.89(15)
C9 Fe1 C6 67.74(14)
C9 Fe1 C8 40.54(15)
Fe1 C10 H10 125.8
C6 C10 Fe1 69.80(18)
C6 C10 H10 126.1
C6 C10 C9 107.7(3)
C9 C10 Fe1 69.79(19)
C9 C10 H10 126.1
Fe1 C7 H7 126.1
C6 C7 Fe1 69.57(18)
C6 C7 H7 126.0
C6 C7 C8 107.9(3)
C8 C7 Fe1 69.9(2)
C8 C7 H7 126.0
Fe1 C6 H6 125.9
C10 C6 Fe1 69.84(18)
C10 C6 C7 108.4(3)
C10 C6 H6 125.8
C7 C6 Fe1 70.07(18)
C7 C6 H6 125.8
Fe1 C8 H8 126.2
C7 C8 Fe1 69.8(2)
C7 C8 H8 126.2
C7 C8 C9 107.6(3)
C9 C8 Fe1 69.4(2)
C9 C8 H8 126.2
Fe1 C9 H9 125.9
C10 C9 Fe1 69.8(2)
C10 C9 C8 108.3(3)
C10 C9 H9 125.8
C8 C9 Fe1 70.0(2)
C8 C9 H9 125.8
C51 O1 C48B 109.2(5)
C51 O1 C48A 105.6(9)
O1 C51 H51A 109.8
O1 C51 H51B 109.8
O1 C51 C50 109.2(5)
H51A C51 H51B 108.3
C50 C51 H51A 109.8
C50 C51 H51B 109.8
C51 C50 H50A 110.8
C51 C50 H50B 110.8
C51 C50 C49 104.8(5)
H50A C50 H50B 108.9
C49 C50 H50A 110.8
C49 C50 H50B 110.8
C50 C49 H49C 110.8
C50 C49 H49D 110.8
C50 C49 H49A 113.0
C50 C49 H49B 113.0
C50 C49 C48B 104.6(6)
C50 C49 C48A 93.8(10)
H49C C49 H49D 108.9
H49A C49 H49B 110.4
C48B C49 H49C 110.8
C48B C49 H49D 110.8
C48A C49 H49A 113.0
C48A C49 H49B 113.0
O1 C48B C49 106.7(6)
O1 C48B H48A 110.4
O1 C48B H48B 110.4
C49 C48B H48A 110.4
C49 C48B H48B 110.4
H48A C48B H48B 108.6
C23 C22A C21 115.7(8)
C23 C22A H22A 122.1
C21 C22A H22A 122.1
O1 C48A C49 97.0(16)
O1 C48A H48C 112.4
O1 C48A H48D 112.4
C49 C48A H48C 112.4
C49 C48A H48D 112.4
H48C C48A H48D 109.9

loop_
_geom_bond_atom_site_label_1
_geom_bond_atom_site_label_2
_geom_bond_distance
Cu1 S1 2.4175(10)
Cu1 S2 2.4147(13)
Cu1 P2 2.2499(11)
Cu1 P1 2.2487(10)
S1 C11 1.688(3)
S2 C11 1.694(3)
P2 C36 1.827(3)
P2 C30 1.835(3)
P2 C42 1.837(3)
P1 C12 1.829(3)
P1 C24 1.834(3)
P1 C18 1.825(3)
C36 C41 1.392(4)
C36 C37 1.381(4)
C41 H41 0.9300
C41 C40 1.378(5)
C43 H43 0.9300
C43 C42 1.385(4)
C43 C44 1.384(5)
C14 H14 0.9300
C14 C15 1.366(5)
C14 C13 1.386(5)
C12 C17 1.381(4)
C12 C13 1.387(4)
C17 H17 0.9300
C17 C16 1.375(5)
C34 H34 0.9300
C34 C33 1.376(5)
C34 C35 1.396(5)
C38 H38 0.9300
C38 C37 1.380(5)
C38 C39 1.374(6)
C16 H16 0.9300
C16 C15 1.372(5)
C32 H32 0.9300
C32 C31 1.378(4)
C32 C33 1.368(5)
C46 H46 0.9300
C46 C47 1.386(4)
C46 C45 1.366(5)
C30 C31 1.390(4)
C30 C35 1.382(4)
C31 H31 0.9300
C47 H47 0.9300
C47 C42 1.396(4)
C33 H33 0.9300
C24 C29 1.392(4)
C24 C25 1.373(4)
C15 H15 0.9300
C35 H35 0.9300
C37 H37 0.9300
C40 H40 0.9300
C40 C39 1.368(6)
C13 H13 0.9300
C26 H26 0.9300
C26 C25 1.388(5)
C26 C27 1.364(5)
C11 C1 1.478(4)
C29 H29 0.9300
C29 C28 1.380(5)
C45 H45 0.9300
C45 C44 1.381(5)
C20 H20 0.9300
C20 C19 1.379(5)
C20 C21 1.350(7)
C25 H25 0.9300
C44 H44 0.9300
C18 C19 1.382(5)
C18 C23 1.370(5)
C19 H19 0.9300
C22B H22B 0.9300
C22B C23 1.459(8)
C22B C21 1.376(9)
C23 H23A 0.9300
C23 H23 0.9300
C23 C22A 1.378(11)
C21 H21A 0.9300
C21 H21 0.9300
C21 C22A 1.443(11)
C4 H4 0.9300
C4 C5 1.408(4)
C4 C3 1.422(5)
C4 Fe1 2.048(3)
C28 H28 0.9300
C28 C27 1.384(5)
C1 C5 1.418(4)
C1 C2 1.430(4)
C1 Fe1 2.034(3)
C27 H27 0.9300
C5 H5 0.9300
C5 Fe1 2.028(3)
C2 H2 0.9300
C2 C3 1.410(4)
C2 Fe1 2.043(3)
C3 H3 0.9300
C3 Fe1 2.052(3)
C39 H39 0.9300
Fe1 C10 2.041(3)
Fe1 C7 2.047(3)
Fe1 C6 2.040(3)
Fe1 C8 2.048(3)
Fe1 C9 2.040(4)
C10 H10 0.9300
C10 C6 1.408(5)
C10 C9 1.408(5)
C7 H7 0.9300
C7 C6 1.410(4)
C7 C8 1.412(5)
C6 H6 0.9300
C8 H8 0.9300
C8 C9 1.416(5)
C9 H9 0.9300
O1 C51 1.345(6)
O1 C48B 1.360(8)
O1 C48A 1.45(2)
C51 H51A 0.9700
C51 H51B 0.9700
C51 C50 1.418(8)
C50 H50A 0.9700
C50 H50B 0.9700
C50 C49 1.441(9)
C49 H49C 0.9700
C49 H49D 0.9700
C49 H49A 0.9700
C49 H49B 0.9700
C49 C48B 1.496(10)
C49 C48A 1.61(2)
C48B H48A 0.9700
C48B H48B 0.9700
C22A H22A 0.9300
C48A H48C 0.9700
C48A H48D 0.9700

loop_
_platon_squeeze_void_nr
_platon_squeeze_void_average_x
_platon_squeeze_void_average_y
_platon_squeeze_void_average_z
_platon_squeeze_void_volume
_platon_squeeze_void_count_electrons
_platon_squeeze_void_content
1 0.000 0.000 0.500 581 136 ' '
